data_7009314
loop_
_publ_author_name
'Nomiya, Kenji'
'Takahashi, Satoshi'
'Noguchi, Ryusuke'

_publ_section_title
;
 Synthesis and crystal structure of three silver(I) complexes with
 (S&#x200A;)-(+)-5-oxo-2-tetrahydrofurancarboxylic acid
 (S-Hothf&#x200A;) and its isomeric forms (R-Hothf and
 R,S-Hothf&#x200A;) showing wide spectra of effective antibacterial and
 antifungal activities. Chiral helical polymers in the solid state
 formed by self-assembly of the dimeric [Ag(othf&#x200A;)]2 cores
;
_journal_issue 8
_journal_name_full 'Journal of the Chemical Society, Dalton Transactions'
_journal_page_first 1343
_journal_paper_doi 10.1039/a910251p
_journal_year 2000
_chemical_formula_moiety 'C10 H10 Ag2 O8 '
_chemical_formula_sum 'C10 H10 Ag2 O8'
_chemical_formula_weight 473.92
_space_group_IT_number 4
_symmetry_cell_setting monoclinic
_symmetry_Int_Tables_number 4
_symmetry_space_group_name_Hall 'P 2yb'
_symmetry_space_group_name_H-M 'P 1 21 1'
_cell_angle_alpha 90
_cell_angle_beta 109.34(1)
_cell_angle_gamma 90
_cell_formula_units_Z 2
_cell_length_a 9.564(2)
_cell_length_b 5.416(2)
_cell_length_c 12.867(2)
_cell_measurement_reflns_used 25
_cell_measurement_temperature 296.2
_cell_measurement_theta_max 14.6
_cell_measurement_theta_min 13.1
_cell_volume 628.9(3)
_computing_cell_refinement 'MSC/AFC Diffractometer Control'
_computing_data_collection 'MSC/AFC Diffractometer Control'
_computing_data_reduction teXsan
_computing_publication_material teXsan
_computing_structure_refinement teXsan
_computing_structure_solution 'DIRDIF92 PATTY (Beurskens, 1992)'
_diffrn_ambient_temperature 296.2
_diffrn_measurement_device 'Rigaku AFC5S'
_diffrn_measurement_method \w-2\q
_diffrn_orient_matrix_UB_11 -0.09876
_diffrn_orient_matrix_UB_12 0.02562
_diffrn_orient_matrix_UB_13 -0.05787
_diffrn_orient_matrix_UB_21 -0.04788
_diffrn_orient_matrix_UB_22 0.00565
_diffrn_orient_matrix_UB_23 0.05826
_diffrn_orient_matrix_UB_31 0.01532
_diffrn_orient_matrix_UB_32 0.18278
_diffrn_orient_matrix_UB_33 0.00631
_diffrn_radiation_detector 'scintillation counter'
_diffrn_radiation_monochromator graphite
_diffrn_radiation_source 'X-ray tube'
_diffrn_radiation_type 'Mo K\a'
_diffrn_radiation_wavelength 0.7107
_diffrn_reflns_av_R_equivalents 0.02057
_diffrn_reflns_limit_h_max 12
_diffrn_reflns_limit_h_min 0
_diffrn_reflns_limit_k_max 7
_diffrn_reflns_limit_k_min 0
_diffrn_reflns_limit_l_max 15
_diffrn_reflns_limit_l_min -16
_diffrn_reflns_number 1683
_diffrn_reflns_reduction_process 'Lp corrections applied'
_diffrn_reflns_theta_max 27.49
_diffrn_reflns_theta_min 3.23
_diffrn_standards_decay_% -0.10
_diffrn_standards_interval_count 150
_diffrn_standards_number 3
_exptl_absorpt_coefficient_mu 3.140
_exptl_absorpt_correction_T_max 0.996
_exptl_absorpt_correction_T_min 0.879
_exptl_absorpt_correction_type
;
\y scans (North,Phillips & Matthews, 1968)
;
_exptl_crystal_colour colorless
_exptl_crystal_density_diffrn 2.503
_exptl_crystal_density_meas ?
_exptl_crystal_description needle
_exptl_crystal_F_000 456.00
_exptl_crystal_size_max 0.20
_exptl_crystal_size_mid 0.10
_exptl_crystal_size_min 0.10
_refine_diff_density_max 0.46
_refine_diff_density_min -0.55
_refine_ls_abs_structure_Flack -0.013
_refine_ls_extinction_coef 0.00000045(4)
_refine_ls_extinction_expression 'equ(3) Acta Cryst.(1968) A24, p213.'
_refine_ls_extinction_method 'Zachariasen (1967)'
_refine_ls_goodness_of_fit_all 1.317
_refine_ls_goodness_of_fit_ref 1.320
_refine_ls_hydrogen_treatment noref
_refine_ls_matrix_type full
_refine_ls_number_constraints 0
_refine_ls_number_parameters 181
_refine_ls_number_reflns 1158
_refine_ls_number_restraints 0
_refine_ls_R_factor_all 0.0295
_refine_ls_R_factor_gt 0.0290
_refine_ls_shift/su_max 0.0000
_refine_ls_shift/su_mean 0.0000
_refine_ls_structure_factor_coef F
_refine_ls_weighting_details 'w = 1/[\s^2^(Fo) + 0.00002|Fo|^2^]'
_refine_ls_weighting_scheme sigma
_refine_ls_wR_factor_all 0.0190
_refine_ls_wR_factor_ref 0.0190
_reflns_number_gt 1158
_reflns_number_total 1593
_reflns_threshold_expression I>2.00\s(I)
_cod_data_source_file a910251p.txt
_cod_data_source_block 1
_cod_original_cell_volume 628.8(3)
_cod_original_sg_symbol_H-M 'P 21       '
_cod_original_formula_sum 'C10 H10 Ag2 O8 '
_cod_database_code 7009314

loop_
_symmetry_equiv_pos_as_xyz
'   +x,   +y,   +z'
'   -x,1/2+y,   -z'

loop_
_atom_site_label
_atom_site_fract_x
_atom_site_fract_y
_atom_site_fract_z
_atom_site_U_iso_or_equiv
_atom_site_adp_type
_atom_site_calc_flag
_atom_site_refinement_flags
_atom_site_occupancy
_atom_site_calc_attached_atom
Ag(1) -0.32464(7) -0.4754(2) -0.29021(5) 0.0519(2) Uani d . 1.00 .
Ag(1a) -0.16576(6) -0.0292 -0.27193(5) 0.0431(2) Uani d . 1.00 .
O(1) -0.5037(6) -0.251(1) -0.3962(5) 0.045(2) Uani d . 1.00 .
O(2) -0.4007(5) 0.099(1) -0.3151(4) 0.045(2) Uani d . 1.00 .
O(3) -0.8863(6) -0.361(1) -0.5658(5) 0.061(2) Uani d . 1.00 .
O(4) -0.7474(5) -0.023(1) -0.5209(3) 0.042(1) Uani d . 1.00 .
O(1a) 0.0245(6) -0.272(1) -0.1923(4) 0.041(2) Uani d . 1.00 .
O(2a) -0.1063(5) -0.6085(9) -0.1805(4) 0.040(2) Uani d . 1.00 .
O(3a) 0.4619(7) -0.299(1) -0.0992(5) 0.086(3) Uani d . 1.00 .
O(4a) 0.2731(5) -0.556(1) -0.1436(4) 0.044(2) Uani d . 1.00 .
C(2) -0.8241(8) -0.208(2) -0.4985(7) 0.041(3) Uani d . 1.00 .
C(3) -0.8174(9) -0.191(2) -0.3802(7) 0.044(3) Uani d . 1.00 .
C(4) -0.7480(8) 0.053(2) -0.3418(6) 0.045(2) Uani d . 1.00 .
C(5) -0.6595(8) 0.095(1) -0.4204(6) 0.039(2) Uani d . 1.00 .
C(6) -0.5086(7) -0.027(2) -0.3753(6) 0.038(2) Uani d . 1.00 .
C(2a) 0.3626(8) -0.390(2) -0.0754(7) 0.047(3) Uani d . 1.00 .
C(3a) 0.315(1) -0.353(2) 0.0230(7) 0.064(3) Uani d . 1.00 .
C(4a) 0.2084(9) -0.564(2) 0.0178(6) 0.051(3) Uani d . 1.00 .
C(5a) 0.1544(8) -0.628(1) -0.1040(6) 0.038(2) Uani d . 1.00 .
C(6a) 0.0128(7) -0.487(2) -0.1650(5) 0.029(2) Uani d . 1.00 .
H(1) 0.1371 -0.8021 -0.1133 0.042 Uiso calc . 1.00 .
H(2) 0.2604 -0.1962 0.0233 0.075 Uiso calc . 1.00 .
H(3) 0.3936 -0.3524 0.0947 0.075 Uiso calc . 1.00 .
H(4) -0.7559 -0.3222 -0.3336 0.052 Uiso calc . 1.00 .
H(5) -0.9133 -0.2075 -0.3702 0.052 Uiso calc . 1.00 .
H(6) -0.8246 0.1818 -0.3532 0.051 Uiso calc . 1.00 .
H(7) -0.6872 0.0613 -0.2677 0.051 Uiso calc . 1.00 .
H(8) 0.1302 -0.5202 0.0447 0.061 Uiso calc . 1.00 .
H(9) 0.2627 -0.6994 0.0628 0.061 Uiso calc . 1.00 .
H(10) -0.6500 0.2734 -0.4314 0.045 Uiso calc . 1.00 .

loop_
_atom_site_aniso_label
_atom_site_aniso_U_11
_atom_site_aniso_U_22
_atom_site_aniso_U_33
_atom_site_aniso_U_12
_atom_site_aniso_U_13
_atom_site_aniso_U_23
Ag(1) 0.0459(4) 0.0307(4) 0.0659(5) 0.0030(3) 0.0008(3) 0.0013(4)
Ag(1a) 0.0395(3) 0.0325(4) 0.0531(4) 0.0038(3) 0.0096(3) 0.0056(4)
O(1) 0.037(3) 0.024(3) 0.065(4) 0.004(3) 0.003(3) -0.013(3)
O(2) 0.032(3) 0.034(3) 0.057(4) 0.000(3) -0.001(3) 0.000(3)
O(3) 0.047(4) 0.072(5) 0.067(4) -0.023(3) 0.024(3) -0.033(4)
O(4) 0.030(2) 0.057(4) 0.032(3) -0.002(4) 0.001(2) -0.001(4)
O(1a) 0.039(3) 0.031(3) 0.052(4) -0.002(3) 0.014(3) 0.010(3)
O(2a) 0.031(3) 0.038(3) 0.049(3) -0.003(2) 0.008(3) 0.007(3)
O(3a) 0.050(4) 0.100(6) 0.099(5) -0.030(4) 0.012(4) 0.025(5)
O(4a) 0.037(3) 0.061(4) 0.037(3) 0.003(3) 0.015(2) -0.008(3)
C(2) 0.027(4) 0.050(6) 0.049(6) 0.001(4) 0.014(4) -0.003(5)
C(3) 0.046(5) 0.054(6) 0.041(5) 0.002(5) 0.023(4) 0.002(5)
C(4) 0.038(4) 0.055(6) 0.040(5) 0.007(5) 0.009(4) -0.024(5)
C(5) 0.044(5) 0.028(4) 0.040(5) 0.001(4) 0.005(4) -0.001(4)
C(6) 0.025(4) 0.049(5) 0.037(4) -0.001(5) 0.009(3) -0.010(6)
C(2a) 0.033(5) 0.043(6) 0.054(6) -0.002(4) -0.002(4) 0.012(5)
C(3a) 0.074(7) 0.056(7) 0.039(5) 0.021(6) -0.010(5) -0.012(5)
C(4a) 0.058(5) 0.070(7) 0.025(4) 0.016(6) 0.011(4) 0.014(5)
C(5a) 0.032(4) 0.026(4) 0.054(5) 0.005(3) 0.013(4) 0.014(4)
C(6a) 0.042(4) 0.023(4) 0.024(4) -0.004(4) 0.014(3) -0.009(4)

loop_
_atom_type_symbol
_atom_type_oxidation_number
_atom_type_number_in_cell
_atom_type_scat_dispersion_real
_atom_type_scat_dispersion_imag
_atom_type_scat_source
C 0 20 0.002 0.002
;International Tables for Crystallography
(1992, Vol. C, Table 6.1.1.2)
;
H 0 20 0.000 0.000
;International Tables for Crystallography
(1992, Vol. C, Table 6.1.1.2)
;
O 0 16 0.008 0.006
;International Tables for Crystallography
(1992, Vol. C, Table 6.1.1.2)
;
Ag 0 4 -1.085 1.101
;International Tables for Crystallography
(1992, Vol. C, Tables 4.2.6.8 and 6.1.1.1)
;

loop_
_geom_angle_atom_site_label_1
_geom_angle_atom_site_label_2
_geom_angle_atom_site_label_3
_geom_angle
_geom_angle_site_symmetry_1
_geom_angle_site_symmetry_2
_geom_angle_site_symmetry_3
_geom_angle_publ_flag
Ag(1) Ag(1a) O(2) 77.1(2) 1_555 1_555 1_555 yes
Ag(1) Ag(1a) O(3) 119.9(2) 1_555 1_555 1_555 yes
Ag(1) Ag(1a) O(1a) 82.4(2) 1_555 1_555 1_555 yes
O(2) Ag(1a) O(3) 98.1(2) 1_555 1_555 1_555 yes
O(2) Ag(1a) O(1a) 155.2(2) 1_555 1_555 1_555 yes
O(3) Ag(1a) O(1a) 104.2(2) 2_454 2_454 2_454 yes
Ag(1a) Ag(1) O(1) 82.2(2) 1_555 1_555 1_555 yes
Ag(1a) Ag(1) O(2) 164.1(1) 1_555 1_555 1_555 yes
Ag(1a) Ag(1) O(2a) 81.8(1) 1_555 1_555 1_555 yes
O(1) Ag(1) O(2) 108.1(2) 1_555 1_555 1_555 yes
O(1) Ag(1) O(2a) 164.0(2) 1_555 1_555 1_555 yes
O(2) Ag(1) O(2a) 87.3(2) 1_545 1_545 1_545 yes
Ag(1) O(1) C(6) 119.1(6) 1_555 1_555 1_555 yes
Ag(1a) O(2) Ag(1) 91.7(2) 1_555 1_555 1_555 yes
Ag(1a) O(2) C(6) 122.0(6) 1_555 1_555 1_555 yes
Ag(1) O(2) C(6) 138.5(6) 1_565 1_565 1_565 yes
Ag(1a) O(3) C(2) 132.1(6) 2_444 2_444 2_444 yes
C(2) O(4) C(5) 110.0(7) 1_555 1_555 1_555 yes
Ag(1a) O(1a) C(6a) 123.9(6) 1_555 1_555 1_555 yes
Ag(1) O(2a) C(6a) 122.5(6) 1_555 1_555 1_555 yes
C(2a) O(4a) C(5a) 110.8(7) 1_555 1_555 1_555 yes
O(3) C(2) O(4) 122.7(9) 1_555 1_555 1_555 yes
O(3) C(2) C(3) 128(1) 1_555 1_555 1_555 yes
O(4) C(2) C(3) 109.4(8) 1_555 1_555 1_555 yes
C(2) C(3) C(4) 104.8(9) 1_555 1_555 1_555 yes
C(2) C(3) H(4) 112.7 1_555 1_555 1_555 no
C(2) C(3) H(5) 113.7 1_555 1_555 1_555 no
C(4) C(3) H(4) 109.1 1_555 1_555 1_555 no
C(4) C(3) H(5) 112.0 1_555 1_555 1_555 no
H(4) C(3) H(5) 104.7 1_555 1_555 1_555 no
C(3) C(4) C(5) 101.2(8) 1_555 1_555 1_555 yes
C(3) C(4) H(6) 110.5 1_555 1_555 1_555 no
C(3) C(4) H(7) 115.8 1_555 1_555 1_555 no
C(5) C(4) H(6) 110.1 1_555 1_555 1_555 no
C(5) C(4) H(7) 111.8 1_555 1_555 1_555 no
H(6) C(4) H(7) 107.3 1_555 1_555 1_555 no
O(4) C(5) C(4) 103.9(7) 1_555 1_555 1_555 yes
O(4) C(5) C(6) 110.4(7) 1_555 1_555 1_555 yes
O(4) C(5) H(10) 111.2 1_555 1_555 1_555 no
C(4) C(5) C(6) 110.3(7) 1_555 1_555 1_555 yes
C(4) C(5) H(10) 109.6 1_555 1_555 1_555 no
C(6) C(5) H(10) 111.2 1_555 1_555 1_555 no
O(1) C(6) O(2) 125.3(9) 1_555 1_555 1_555 yes
O(1) C(6) C(5) 116.1(8) 1_555 1_555 1_555 yes
O(2) C(6) C(5) 118(1) 1_555 1_555 1_555 yes
O(3a) C(2a) O(4a) 120(1) 1_555 1_555 1_555 yes
O(3a) C(2a) C(3a) 131(1) 1_555 1_555 1_555 yes
O(4a) C(2a) C(3a) 109.4(8) 1_555 1_555 1_555 yes
C(2a) C(3a) C(4a) 104.6(8) 1_555 1_555 1_555 yes
C(2a) C(3a) H(2) 115.0 1_555 1_555 1_555 no
C(2a) C(3a) H(3) 116.2 1_555 1_555 1_555 no
C(4a) C(3a) H(2) 107.5 1_555 1_555 1_555 no
C(4a) C(3a) H(3) 109.9 1_555 1_555 1_555 no
H(2) C(3a) H(3) 103.4 1_555 1_555 1_555 no
C(3a) C(4a) C(5a) 102.1(8) 1_555 1_555 1_555 yes
C(3a) C(4a) H(8) 113.0 1_555 1_555 1_555 no
C(3a) C(4a) H(9) 108.8 1_555 1_555 1_555 no
C(5a) C(4a) H(8) 113.1 1_555 1_555 1_555 no
C(5a) C(4a) H(9) 112.1 1_555 1_555 1_555 no
H(8) C(4a) H(9) 107.7 1_555 1_555 1_555 no
O(4a) C(5a) C(4a) 105.3(7) 1_555 1_555 1_555 yes
O(4a) C(5a) C(6a) 110.6(7) 1_555 1_555 1_555 yes
O(4a) C(5a) H(1) 110.2 1_555 1_555 1_555 no
C(4a) C(5a) C(6a) 111.0(7) 1_555 1_555 1_555 yes
C(4a) C(5a) H(1) 109.8 1_555 1_555 1_555 no
C(6a) C(5a) H(1) 109.8 1_555 1_555 1_555 no
O(1a) C(6a) O(2a) 127.2(8) 1_555 1_555 1_555 yes
O(1a) C(6a) C(5a) 118.0(8) 1_555 1_555 1_555 yes
O(2a) C(6a) C(5a) 114.8(8) 1_555 1_555 1_555 yes

loop_
_geom_bond_atom_site_label_1
_geom_bond_atom_site_label_2
_geom_bond_distance
_geom_bond_site_symmetry_1
_geom_bond_site_symmetry_2
_geom_bond_publ_flag
Ag(1a) Ag(1) 2.822(1) 1_555 1_555 yes
Ag(1a) O(2) 2.240(5) 1_555 1_555 yes
Ag(1a) O(3) 2.475(6) 1_555 1_555 yes
Ag(1a) O(1a) 2.203(6) 1_555 1_555 yes
Ag(1) O(1) 2.173(6) 1_555 1_555 yes
Ag(1) O(2) 2.404(6) 1_555 1_555 yes
Ag(1) O(2a) 2.218(5) 1_555 1_555 yes
O(1) C(6) 1.25(1) 1_555 1_555 yes
O(2) C(6) 1.27(1) 1_555 1_555 yes
O(3) C(2) 1.20(1) 1_555 1_555 yes
O(4) C(2) 1.33(1) 1_555 1_555 yes
O(4) C(5) 1.438(9) 1_555 1_555 yes
O(1a) C(6a) 1.24(1) 1_555 1_555 yes
O(2a) C(6a) 1.271(9) 1_555 1_555 yes
O(3a) C(2a) 1.20(1) 1_555 1_555 yes
O(4a) C(2a) 1.35(1) 1_555 1_555 yes
O(4a) C(5a) 1.443(9) 1_555 1_555 yes
C(2) C(3) 1.51(1) 1_555 1_555 yes
C(3) C(4) 1.49(1) 1_555 1_555 yes
C(3) H(4) 0.99 1_555 1_555 no
C(3) H(5) 0.97 1_555 1_555 no
C(4) C(5) 1.54(1) 1_555 1_555 yes
C(4) H(6) 0.99 1_555 1_555 no
C(4) H(7) 0.94 1_555 1_555 no
C(5) C(6) 1.52(1) 1_555 1_555 yes
C(5) H(10) 0.99 1_555 1_555 no
C(2a) C(3a) 1.49(1) 1_555 1_555 yes
C(3a) C(4a) 1.52(1) 1_555 1_555 yes
C(3a) H(2) 1.00 1_555 1_555 no
C(3a) H(3) 0.98 1_555 1_555 no
C(4a) C(5a) 1.52(1) 1_555 1_555 yes
C(4a) H(8) 0.95 1_555 1_555 no
C(4a) H(9) 0.97 1_555 1_555 no
C(5a) C(6a) 1.53(1) 1_555 1_555 yes
C(5a) H(1) 0.96 1_555 1_555 no
